data_4035092
loop_
_publ_author_name
'Liang, Yu-Fu'
'Chung, Chuang-Chung'
'Liao, De-Jhong'
'Lee, Woo-Jer'
'Tu, Yu-Wei'
'Uang, Biing-Jiun'

_publ_section_title
;
 Total Syntheses of (+)-\a-Allokainic Acid and (-)-2- epi-\a-Allokainic
 Acid Employing Ketopinic Amide as a Chiral Auxiliary.
;
_journal_issue 17
_journal_name_full 'The Journal of organic chemistry'
_journal_page_first 10564
_journal_page_last 10572
_journal_paper_doi 10.1021/acs.joc.8b01383
_journal_volume 83
_journal_year 2018
_chemical_absolute_configuration rm
_chemical_formula_sum 'C10 H17 N O5'
_chemical_formula_weight 231.24
_space_group_crystal_system monoclinic
_space_group_IT_number 4
_space_group_name_Hall 'P 2yb'
_space_group_name_H-M_alt 'P 1 21 1'
_atom_sites_solution_hydrogens mixed
_audit_creation_method SHELXL-2014/6
_cell_angle_alpha 90
_cell_angle_beta 91.597(2)
_cell_angle_gamma 90
_cell_formula_units_Z 2
_cell_length_a 5.9760(2)
_cell_length_b 9.0579(4)
_cell_length_c 10.1215(4)
_cell_measurement_reflns_used 3609
_cell_measurement_temperature 100(2)
_cell_measurement_theta_max 66.5436
_cell_measurement_theta_min 4.3699
_cell_volume 547.66(4)
_computing_cell_refinement 'SAINT V8.34A (Bruker AXS Inc., 2013)'
_computing_data_collection 'APEX2 (Bruker AXS, 2010)'
_computing_data_reduction 'SAINT V8.34A (Bruker AXS Inc., 2013)'
_computing_molecular_graphics 'SHELXTL (Sheldrick, 2008)'
_computing_publication_material SHELXTL
_computing_structure_refinement 'SHELXL-2014/6 (Sheldrick, 2014)'
_diffrn_ambient_temperature 100(2)
_diffrn_detector_area_resol_mean 8.3333
_diffrn_measured_fraction_theta_full 0.958
_diffrn_measured_fraction_theta_max 0.978
_diffrn_measurement_device_type 'Bruker APEX-II CCD'
_diffrn_measurement_method '\f and \w scans'
_diffrn_radiation_type CuK\a
_diffrn_radiation_wavelength 1.54178
_diffrn_reflns_av_R_equivalents 0.0169
_diffrn_reflns_av_unetI/netI 0.0222
_diffrn_reflns_Laue_measured_fraction_full 0.958
_diffrn_reflns_Laue_measured_fraction_max 0.978
_diffrn_reflns_limit_h_max 7
_diffrn_reflns_limit_h_min -6
_diffrn_reflns_limit_k_max 10
_diffrn_reflns_limit_k_min -10
_diffrn_reflns_limit_l_max 12
_diffrn_reflns_limit_l_min -11
_diffrn_reflns_number 3775
_diffrn_reflns_point_group_measured_fraction_full 0.906
_diffrn_reflns_point_group_measured_fraction_max 0.925
_diffrn_reflns_theta_full 67.679
_diffrn_reflns_theta_max 66.539
_diffrn_reflns_theta_min 4.370
_exptl_absorpt_coefficient_mu 0.951
_exptl_absorpt_correction_T_max 0.9492
_exptl_absorpt_correction_T_min 0.8557
_exptl_absorpt_correction_type multi-scan
_exptl_absorpt_process_details 'SADABS V2014/4 (Bruker AXS Inc.)'
_exptl_crystal_colour Colorless
_exptl_crystal_density_diffrn 1.402
_exptl_crystal_density_meas ?
_exptl_crystal_density_method 'not measured'
_exptl_crystal_description Lump
_exptl_crystal_F_000 248
_exptl_crystal_size_max 0.25
_exptl_crystal_size_mid 0.20
_exptl_crystal_size_min 0.20
_refine_diff_density_max 0.155
_refine_diff_density_min -0.184
_refine_diff_density_rms 0.040
_refine_ls_abs_structure_details
;
 Flack x determined using 770 quotients [(I+)-(I-)]/[(I+)+(I-)]
 (Parsons, Flack and Wagner, Acta Cryst. B69 (2013) 249-259).
;
_refine_ls_abs_structure_Flack 0.12(5)
_refine_ls_extinction_method none
_refine_ls_goodness_of_fit_ref 1.093
_refine_ls_hydrogen_treatment constr
_refine_ls_matrix_type full
_refine_ls_number_parameters 146
_refine_ls_number_reflns 1785
_refine_ls_number_restraints 1
_refine_ls_restrained_S_all 1.092
_refine_ls_R_factor_all 0.0238
_refine_ls_R_factor_gt 0.0238
_refine_ls_shift/su_max 0.004
_refine_ls_shift/su_mean 0.000
_refine_ls_structure_factor_coef Fsqd
_refine_ls_weighting_details 'w=1/[\s^2^(Fo^2^)+(0.0347P)^2^+0.1140P] where P=(Fo^2^+2Fc^2^)/3'
_refine_ls_weighting_scheme calc
_refine_ls_wR_factor_gt 0.0627
_refine_ls_wR_factor_ref 0.0627
_reflns_Friedel_coverage 0.769
_reflns_Friedel_fraction_full 0.846
_reflns_Friedel_fraction_max 0.864
_reflns_number_gt 1780
_reflns_number_total 1785
_reflns_threshold_expression 'I > 2\s(I)'
_cod_data_source_file jo8b01383_si_001.cif
_cod_data_source_block cu_150525lt_0m
_cod_depositor_comments
;
The following automatic conversions were performed:

data item '_exptl_crystal_density_meas' value 'not measured' was
changed to '?' -- the value is perceived as not measured.

Automatic conversion script
Id: cif_fix_values 6909 2019-04-08 15:41:33Z antanas 
;
_cod_original_sg_symbol_H-M 'P 21'
_cod_database_code 4035092
_shelx_space_group_comment
;
The symmetry employed for this shelxl refinement is uniquely defined
by the following loop, which should always be used as a source of
symmetry information in preference to the above space-group names.
They are only intended as comments.
;
_shelxl_version_number 2014/6

loop_
_space_group_symop_operation_xyz
'x, y, z'
'-x, y+1/2, -z'

loop_
_atom_site_label
_atom_site_type_symbol
_atom_site_fract_x
_atom_site_fract_y
_atom_site_fract_z
_atom_site_U_iso_or_equiv
_atom_site_adp_type
_atom_site_occupancy
_atom_site_site_symmetry_order
_atom_site_calc_flag
_atom_site_refinement_flags_posn
_atom_site_refinement_flags_adp
O1 O 0.0370(2) -0.18540(16) 0.74943(13) 0.0171(3) Uani 1 1 d . .
O2 O 0.3345(2) -0.16065(15) 0.88827(12) 0.0168(3) Uani 1 1 d . .
O3 O 0.3127(2) 0.39899(14) 0.85346(13) 0.0157(3) Uani 1 1 d . .
O4 O 0.1316(2) 0.19084(15) 0.90332(12) 0.0140(3) Uani 1 1 d . .
O5 O 1.0658(2) 0.06401(14) 0.13816(13) 0.0142(3) Uani 1 1 d . .
N1 N 0.7063(2) 0.27786(17) 0.83296(15) 0.0111(3) Uani 1 1 d . .
C1 C 0.2289(3) -0.1238(2) 0.79045(17) 0.0115(4) Uani 1 1 d . .
C2 C 0.2959(3) -0.0048(2) 0.69575(18) 0.0116(4) Uani 1 1 d . .
H14 H 0.1725 0.0680 0.6889 0.014 Uiso 1 1 calc R U
H15 H 0.3106 -0.0500 0.6074 0.014 Uiso 1 1 calc R U
C3 C 0.5103(3) 0.0779(2) 0.72918(17) 0.0098(4) Uani 1 1 d . .
H13 H 0.6370 0.0058 0.7337 0.012 Uiso 1 1 calc R U
C4 C 0.5585(3) 0.1948(2) 0.62202(17) 0.0113(4) Uani 1 1 d . .
H7 H 0.4237 0.2598 0.6125 0.014 Uiso 1 1 calc R U
C5 C 0.6072(3) 0.1335(2) 0.48697(18) 0.0119(4) Uani 1 1 d . .
C6 C 0.4647(3) 0.1558(2) 0.38553(19) 0.0150(4) Uani 1 1 d . .
H6 H 0.4955 0.1158 0.3012 0.018 Uiso 1 1 calc R U
H2 H 0.3323 0.2116 0.3975 0.018 Uiso 1 1 calc R U
C7 C 0.8188(3) 0.0453(2) 0.47086(18) 0.0152(4) Uani 1 1 d . .
H3 H 0.8151 -0.0026 0.3840 0.023 Uiso 1 1 calc R U
H4 H 0.8302 -0.0301 0.5402 0.023 Uiso 1 1 calc R U
H5 H 0.9486 0.1112 0.4779 0.023 Uiso 1 1 calc R U
C8 C 0.7470(3) 0.2861(2) 0.68690(16) 0.0122(4) Uani 1 1 d . .
H12 H 0.8950 0.2441 0.6666 0.015 Uiso 1 1 calc R U
H11 H 0.7409 0.3896 0.6557 0.015 Uiso 1 1 calc R U
C9 C 0.5169(3) 0.1724(2) 0.85614(17) 0.0100(4) Uani 1 1 d . .
H10 H 0.5496 0.1098 0.9357 0.012 Uiso 1 1 calc R U
C10 C 0.3023(3) 0.2639(2) 0.87403(16) 0.0113(4) Uani 1 1 d . .
H1 H 0.0028 -0.2668 0.8026 0.050 Uiso 1 1 d . .
H8 H 0.6692 0.3676 0.8665 0.050 Uiso 1 1 d . .
H9 H 0.8331 0.2513 0.8805 0.050 Uiso 1 1 d . .
H16 H 1.0961 0.0902 0.0566 0.050 Uiso 1 1 d . .
H17 H 0.9504 0.0154 0.1334 0.050 Uiso 1 1 d . .

loop_
_atom_site_aniso_label
_atom_site_aniso_U_11
_atom_site_aniso_U_22
_atom_site_aniso_U_33
_atom_site_aniso_U_23
_atom_site_aniso_U_13
_atom_site_aniso_U_12
O1 0.0143(7) 0.0174(7) 0.0195(7) 0.0051(5) -0.0009(5) -0.0053(6)
O2 0.0183(7) 0.0183(7) 0.0136(7) 0.0035(5) -0.0019(5) -0.0023(6)
O3 0.0139(6) 0.0134(7) 0.0200(7) 0.0023(5) 0.0031(5) 0.0023(5)
O4 0.0094(6) 0.0184(7) 0.0143(6) 0.0015(5) 0.0024(5) -0.0009(5)
O5 0.0152(7) 0.0129(6) 0.0147(6) 0.0019(5) 0.0023(5) -0.0012(5)
N1 0.0104(7) 0.0117(8) 0.0113(7) -0.0008(6) 0.0010(5) -0.0026(6)
C1 0.0116(8) 0.0117(8) 0.0112(8) -0.0033(7) 0.0022(7) 0.0010(7)
C2 0.0125(9) 0.0117(9) 0.0106(8) -0.0001(7) 0.0003(6) -0.0010(7)
C3 0.0089(8) 0.0102(8) 0.0104(8) -0.0001(7) 0.0014(6) 0.0010(7)
C4 0.0101(8) 0.0112(9) 0.0126(9) 0.0007(7) 0.0002(6) 0.0008(7)
C5 0.0121(9) 0.0109(8) 0.0129(9) 0.0018(7) 0.0019(7) -0.0036(7)
C6 0.0155(9) 0.0159(10) 0.0137(9) 0.0008(7) 0.0011(7) -0.0034(7)
C7 0.0148(9) 0.0174(9) 0.0136(8) -0.0009(7) 0.0024(7) 0.0014(7)
C8 0.0124(9) 0.0139(9) 0.0103(9) -0.0007(7) 0.0027(7) -0.0015(7)
C9 0.0086(8) 0.0111(9) 0.0105(8) 0.0000(7) 0.0007(6) -0.0029(7)
C10 0.0109(9) 0.0160(9) 0.0071(8) -0.0010(7) 0.0005(6) 0.0010(8)

loop_
_atom_type_symbol
_atom_type_description
_atom_type_scat_dispersion_real
_atom_type_scat_dispersion_imag
_atom_type_scat_source
C C 0.0181 0.0091 'International Tables Vol C Tables 4.2.6.8 and 6.1.1.4'
H H 0.0000 0.0000 'International Tables Vol C Tables 4.2.6.8 and 6.1.1.4'
N N 0.0311 0.0180 'International Tables Vol C Tables 4.2.6.8 and 6.1.1.4'
O O 0.0492 0.0322 'International Tables Vol C Tables 4.2.6.8 and 6.1.1.4'

loop_
_geom_angle_atom_site_label_1
_geom_angle_atom_site_label_2
_geom_angle_atom_site_label_3
_geom_angle
C1 O1 H1 110.5
H16 O5 H17 106.5
C9 N1 C8 109.10(13)
C9 N1 H8 108.5
C8 N1 H8 111.7
C9 N1 H9 111.4
C8 N1 H9 111.9
H8 N1 H9 104.1
O2 C1 O1 124.49(17)
O2 C1 C2 125.39(16)
O1 C1 C2 110.11(14)
C1 C2 C3 116.77(14)
C1 C2 H14 108.1
C3 C2 H14 108.1
C1 C2 H15 108.1
C3 C2 H15 108.1
H14 C2 H15 107.3
C2 C3 C9 117.54(15)
C2 C3 C4 110.76(14)
C9 C3 C4 101.67(14)
C2 C3 H13 108.8
C9 C3 H13 108.8
C4 C3 H13 108.8
C5 C4 C8 115.39(14)
C5 C4 C3 115.22(15)
C8 C4 C3 102.59(13)
C5 C4 H7 107.7
C8 C4 H7 107.7
C3 C4 H7 107.7
C6 C5 C7 121.15(18)
C6 C5 C4 120.43(17)
C7 C5 C4 118.42(16)
C5 C6 H6 120.0
C5 C6 H2 120.0
H6 C6 H2 120.0
C5 C7 H3 109.5
C5 C7 H4 109.5
H3 C7 H4 109.5
C5 C7 H5 109.5
H3 C7 H5 109.5
H4 C7 H5 109.5
N1 C8 C4 104.92(13)
N1 C8 H12 110.8
C4 C8 H12 110.8
N1 C8 H11 110.8
C4 C8 H11 110.8
H12 C8 H11 108.8
N1 C9 C10 108.00(14)
N1 C9 C3 102.97(13)
C10 C9 C3 113.19(14)
N1 C9 H10 110.8
C10 C9 H10 110.8
C3 C9 H10 110.8
O3 C10 O4 126.98(18)
O3 C10 C9 117.64(16)
O4 C10 C9 115.32(16)

loop_
_geom_bond_atom_site_label_1
_geom_bond_atom_site_label_2
_geom_bond_distance
O1 C1 1.331(2)
O1 H1 0.9388
O2 C1 1.206(2)
O3 C10 1.243(2)
O4 C10 1.259(2)
O5 H16 0.8825
O5 H17 0.8186
N1 C9 1.504(2)
N1 C8 1.507(2)
N1 H8 0.9107
N1 H9 0.9185
C1 C2 1.504(2)
C2 C3 1.514(2)
C2 H14 0.9900
C2 H15 0.9900
C3 C9 1.544(2)
C3 C4 1.549(2)
C3 H13 1.0000
C4 C5 1.511(2)
C4 C8 1.530(2)
C4 H7 1.0000
C5 C6 1.331(3)
C5 C7 1.508(3)
C6 H6 0.9500
C6 H2 0.9500
C7 H3 0.9800
C7 H4 0.9800
C7 H5 0.9800
C8 H12 0.9900
C8 H11 0.9900
C9 C10 1.542(2)
C9 H10 1.0000
